data_1551499
loop_
_publ_author_name
'Kasper S. Pedersen'
'Panagiota Perlepe'
'Michael L. Aubrey'
'Daniel N. Woodruff'
'Sebastian E. Reyes-Lillo'
'Anders Reinholdt'
'Laura Voigt'
'Zheshen Li'
'Kasper Borup'
'Mathieu Rouzieres'
'Dumitru Samohvalov'
'Fabrice Wilhelm'
'Andrei Rogalev'
'Jeffrey B. Neaton'
'Jeffrey R. Long'
'Rodolphe Clerac'

_publ_section_title
;
 Formation of the layered conductive magnet CrCl2(pyrazine)2 through
 redox-active coordination chemistry
;
_journal_name_full 'Nature Chemistry'
_journal_page_first 1056
_journal_page_last 1061
_journal_paper_doi 10.1038/s41557-018-0107-7
_journal_volume 10
_journal_year 2018
_chemical_formula_moiety 'C20 H20 Cl2 Cr N4, 0.25(H2 O), Cl O4'
_chemical_formula_sum 'C20 H20.5 Cl3 Cr N4 O4.25'
_chemical_formula_weight 543.25
_space_group_crystal_system monoclinic
_space_group_IT_number 14
_space_group_name_Hall '-P 2yn'
_space_group_name_H-M_alt 'P 1 21/n 1'
_atom_sites_solution_hydrogens mixed
_atom_sites_solution_primary dual
_cell_angle_alpha 90
_cell_angle_beta 93.2000(10)
_cell_angle_gamma 90
_cell_formula_units_Z 8
_cell_length_a 13.4559(3)
_cell_length_b 15.1420(4)
_cell_length_c 23.1601(6)
_cell_measurement_reflns_used 9622
_cell_measurement_temperature 150
_cell_measurement_theta_max 60.647
_cell_measurement_theta_min 3.036
_cell_volume 4711.5(2)
_computing_cell_refinement
'SAINT (2013) V8.37A; Integration Software for Single Crystal Data. Bruker AXS Inc., Madison, WI 53719-1173.'
_computing_data_collection
;
APEX 2 (2013) Bruker AXS Inc., Madison, WI 53719-1173.
;
_computing_data_reduction
'SAINT (2013) V8.37A; Integration Software for Single Crystal Data. Bruker AXS Inc., Madison, WI 53719-1173.'
_computing_molecular_graphics 'Olex2 (Dolomanov et al., 2009)'
_computing_publication_material 'Olex2 (Dolomanov et al., 2009)'
_computing_structure_refinement 'ShelXL (Sheldrick, 2015)'
_computing_structure_solution 'XT (Sheldrick, 2015)'
_diffrn_ambient_temperature 150
_diffrn_detector 'CMOS Area detector'
_diffrn_detector_area_resol_mean 10.24
_diffrn_detector_type 'Bruker Photon 100 CMOS Detector'
_diffrn_measured_fraction_theta_full 0.999
_diffrn_measured_fraction_theta_max 0.997
_diffrn_measurement_device 'k-geometry diffractometer'
_diffrn_measurement_device_type 'Bruker Venture Metaljet'
_diffrn_measurement_method '\w and \f scans'
_diffrn_radiation_collimation 'Focusing mirrors'
_diffrn_radiation_monochromator 'Helios MX Mirror Optics'
_diffrn_radiation_probe x-ray
_diffrn_radiation_type GaK\a
_diffrn_radiation_wavelength 1.34139
_diffrn_reflns_av_R_equivalents 0.0350
_diffrn_reflns_av_unetI/netI 0.0230
_diffrn_reflns_Laue_measured_fraction_full 0.999
_diffrn_reflns_Laue_measured_fraction_max 0.997
_diffrn_reflns_limit_h_max 17
_diffrn_reflns_limit_h_min -17
_diffrn_reflns_limit_k_max 19
_diffrn_reflns_limit_k_min -19
_diffrn_reflns_limit_l_max 30
_diffrn_reflns_limit_l_min -30
_diffrn_reflns_number 69333
_diffrn_reflns_point_group_measured_fraction_full 0.999
_diffrn_reflns_point_group_measured_fraction_max 0.997
_diffrn_reflns_theta_full 53.594
_diffrn_reflns_theta_max 60.704
_diffrn_reflns_theta_min 3.035
_diffrn_source 'Metal Jet'
_diffrn_source_target Ga
_diffrn_source_type 'Gallium Liquid Metal Jet Source'
_exptl_absorpt_coefficient_mu 5.003
_exptl_absorpt_correction_T_max 0.3108
_exptl_absorpt_correction_T_min 0.1866
_exptl_absorpt_correction_type multi-scan
_exptl_absorpt_process_details
'SADABS-2016/2 (Bruker,2016/2) was used for absorption correction. wR2(int) was 0.1084 before and 0.0612 after correction. The Ratio of minimum to maximum transmission is 0.6004. The \l/2 correction factor is Not present.'
_exptl_crystal_colour 'clear light blue'
_exptl_crystal_colour_lustre clear
_exptl_crystal_colour_modifier light
_exptl_crystal_colour_primary blue
_exptl_crystal_density_diffrn 1.532
_exptl_crystal_description block
_exptl_crystal_F_000 2220
_exptl_crystal_size_max 0.2
_exptl_crystal_size_mid 0.13
_exptl_crystal_size_min 0.11
_refine_diff_density_max 0.434
_refine_diff_density_min -0.494
_refine_diff_density_rms 0.109
_refine_ls_extinction_coef 0.00444(10)
_refine_ls_extinction_expression Fc^*^=kFc[1+0.001xFc^2^\l^3^/sin(2\q)]^-1/4^
_refine_ls_extinction_method 'SHELXL-2016/6 (Sheldrick 2016)'
_refine_ls_goodness_of_fit_ref 1.074
_refine_ls_hydrogen_treatment constr
_refine_ls_matrix_type full
_refine_ls_number_parameters 643
_refine_ls_number_reflns 10810
_refine_ls_number_restraints 0
_refine_ls_restrained_S_all 1.074
_refine_ls_R_factor_all 0.0332
_refine_ls_R_factor_gt 0.0317
_refine_ls_shift/su_max 0.002
_refine_ls_shift/su_mean 0.000
_refine_ls_structure_factor_coef Fsqd
_refine_ls_weighting_details 'w=1/[\s^2^(Fo^2^)+(0.0430P)^2^+2.0871P] where P=(Fo^2^+2Fc^2^)/3'
_refine_ls_weighting_scheme calc
_refine_ls_wR_factor_gt 0.0812
_refine_ls_wR_factor_ref 0.0825
_reflns_Friedel_coverage 0.000
_reflns_Friedel_fraction_full .
_reflns_Friedel_fraction_max .
_reflns_number_gt 10272
_reflns_number_total 10810
_reflns_threshold_expression 'I > 2\s(I)'
_cod_data_source_file 41557_2018_107_MOESM3_ESM.cif
_cod_data_source_block dolle08
_cod_depositor_comments
;
The following automatic conversions were performed:

data item '_diffrn_radiation_probe' value 'X-ray' was changed to
'x-ray' in accordance with the built-in table derived from the CIF
Core dictionary named 'cif_core.dic' version 2.4.5 last updated on
2014-11-21.

Automatic conversion script
Id: cif_fix_values 6909 2019-04-08 15:41:33Z antanas 
;
_cod_original_formula_sum 'C20 H20.50 Cl3 Cr N4 O4.25'
_cod_database_code 1551499
_shelx_space_group_comment
;
The symmetry employed for this shelxl refinement is uniquely defined
by the following loop, which should always be used as a source of
symmetry information in preference to the above space-group names.
They are only intended as comments.
;
_shelx_estimated_absorpt_t_max 0.609
_shelx_estimated_absorpt_t_min 0.434
_olex2_refinement_description
;
1. Fixed Uiso
 At 1.2 times of:
  All C(H) groups
 At 1.5 times of:
  All O(H,H) groups
2. Others
 Sof(Cl1G)=Sof(O1G)=Sof(O3G)=1-FVAR(1)
 Sof(Cl1D)=Sof(O1D)=Sof(O3D)=FVAR(1)
 Sof(Cl1F)=Sof(O2F)=Sof(O4F)=1-FVAR(2)
 Sof(Cl1C)=Sof(O2C)=Sof(O4C)=FVAR(2)
 Fixed Sof: O1E(0.5) H1EA(0.5) H1EB(0.5)
3.a Riding coordinates:
 O1E(H1EA,H1EB)
3.b Aromatic/amide H refined with riding coordinates:
 C1B(H1B), C2B(H2B), C3B(H3B), C4B(H4B), C5B(H5B), C6B(H6B), C7B(H7B),
 C8B(H8B), C9B(H9B), C10B(H10B), C11B(H11B), C12B(H12B), C13B(H13B), C14B(H14B),
  C15B(H15B), C16B(H16B), C17B(H17B), C18B(H18B), C19B(H19B), C20B(H20B),
 C1A(H1A), C2A(H2A), C3A(H3A), C4A(H4A), C5A(H5A), C6A(H6A), C7A(H7A), C8A(H8A),
  C9A(H9A), C10A(H10A), C11A(H11A), C12A(H12A), C13A(H13A), C14A(H14A),
 C15A(H15A), C16A(H16A), C17A(H17A), C18A(H18A), C19A(H19A), C20A(H20A)
;

loop_
_space_group_symop_operation_xyz
'x, y, z'
'-x+1/2, y+1/2, -z+1/2'
'-x, -y, -z'
'x-1/2, -y-1/2, z-1/2'

loop_
_atom_site_label
_atom_site_type_symbol
_atom_site_fract_x
_atom_site_fract_y
_atom_site_fract_z
_atom_site_U_iso_or_equiv
_atom_site_adp_type
_atom_site_occupancy
_atom_site_site_symmetry_order
_atom_site_calc_flag
_atom_site_refinement_flags_posn
_atom_site_refinement_flags_adp
_atom_site_refinement_flags_occupancy
_atom_site_disorder_assembly
_atom_site_disorder_group
Cr1B Cr 0.49774(2) 0.75793(2) 0.75698(2) 0.01904(7) Uani 1 1 d . . . . .
N1B N 0.45873(9) 0.80935(8) 0.67430(5) 0.0237(2) Uani 1 1 d . . . . .
Cl1B Cl 0.58501(3) 0.64626(2) 0.71547(2) 0.02616(8) Uani 1 1 d . . . . .
C1B C 0.52703(12) 0.81453(11) 0.63394(7) 0.0317(3) Uani 1 1 d . . . . .
H1B H 0.590421 0.788218 0.641865 0.038 Uiso 1 1 calc R . . . .
Cl2B Cl 0.40925(2) 0.87100(2) 0.79594(2) 0.02375(8) Uani 1 1 d . . . . .
N2B N 0.62623(9) 0.83595(8) 0.76167(5) 0.0220(2) Uani 1 1 d . . . . .
C2B C 0.50834(14) 0.85666(12) 0.58150(7) 0.0371(4) Uani 1 1 d . . . . .
H2B H 0.558375 0.859609 0.554207 0.045 Uiso 1 1 calc R . . . .
C3B C 0.41619(15) 0.89440(11) 0.56923(7) 0.0355(4) Uani 1 1 d . . . . .
H3B H 0.402056 0.924381 0.533679 0.043 Uiso 1 1 calc R . . . .
N3B N 0.53829(9) 0.70965(8) 0.84038(5) 0.0251(2) Uani 1 1 d . . . . .
C4B C 0.34498(13) 0.88768(11) 0.60969(7) 0.0329(3) Uani 1 1 d . . . . .
H4B H 0.280527 0.912041 0.602043 0.039 Uiso 1 1 calc R . . . .
N4B N 0.36927(9) 0.67877(8) 0.75528(5) 0.0233(2) Uani 1 1 d . . . . .
C5B C 0.36855(11) 0.84508(10) 0.66146(7) 0.0269(3) Uani 1 1 d . . . . .
H5B H 0.319145 0.840853 0.689072 0.032 Uiso 1 1 calc R . . . .
C6B C 0.62472(11) 0.92048(10) 0.74339(7) 0.0283(3) Uani 1 1 d . . . . .
H6B H 0.562870 0.945669 0.730259 0.034 Uiso 1 1 calc R . . . .
C7B C 0.70915(13) 0.97182(11) 0.74297(8) 0.0364(4) Uani 1 1 d . . . . .
H7B H 0.705452 1.031139 0.729668 0.044 Uiso 1 1 calc R . . . .
C8B C 0.79952(12) 0.93562(11) 0.76223(8) 0.0357(4) Uani 1 1 d . . . . .
H8B H 0.858907 0.969488 0.761871 0.043 Uiso 1 1 calc R . . . .
C9B C 0.80202(11) 0.84920(10) 0.78205(7) 0.0288(3) Uani 1 1 d . . . . .
H9B H 0.862964 0.823183 0.796006 0.035 Uiso 1 1 calc R . . . .
C10B C 0.71451(10) 0.80164(10) 0.78117(6) 0.0239(3) Uani 1 1 d . . . . .
H10B H 0.716396 0.742454 0.794797 0.029 Uiso 1 1 calc R . . . .
C11B C 0.55422(12) 0.76590(11) 0.88510(7) 0.0303(3) Uani 1 1 d . . . . .
H11B H 0.545385 0.827352 0.878326 0.036 Uiso 1 1 calc R . . . .
C12B C 0.58282(13) 0.73799(14) 0.94025(8) 0.0400(4) Uani 1 1 d . . . . .
H12B H 0.592300 0.779445 0.970853 0.048 Uiso 1 1 calc R . . . .
C13B C 0.59744(15) 0.64902(16) 0.95033(8) 0.0480(5) Uani 1 1 d . . . . .
H13B H 0.618317 0.628285 0.987781 0.058 Uiso 1 1 calc R . . . .
C14B C 0.58113(16) 0.59049(14) 0.90486(9) 0.0476(5) Uani 1 1 d . . . . .
H14B H 0.590845 0.528907 0.910610 0.057 Uiso 1 1 calc R . . . .
C15B C 0.55058(13) 0.62282(11) 0.85109(8) 0.0352(4) Uani 1 1 d . . . . .
H15B H 0.537682 0.582154 0.820340 0.042 Uiso 1 1 calc R . . . .
C16B C 0.33832(12) 0.63292(10) 0.70787(7) 0.0278(3) Uani 1 1 d . . . . .
H16B H 0.375813 0.636389 0.674379 0.033 Uiso 1 1 calc R . . . .
C17B C 0.25375(12) 0.58090(11) 0.70626(7) 0.0332(3) Uani 1 1 d . . . . .
H17B H 0.234146 0.548845 0.672253 0.040 Uiso 1 1 calc R . . . .
C18B C 0.19802(12) 0.57586(11) 0.75438(8) 0.0346(3) Uani 1 1 d . . . . .
H18B H 0.139472 0.540752 0.753955 0.042 Uiso 1 1 calc R . . . .
C19B C 0.22910(13) 0.62291(12) 0.80318(8) 0.0355(4) Uani 1 1 d . . . . .
H19B H 0.192100 0.620943 0.836912 0.043 Uiso 1 1 calc R . . . .
C20B C 0.31484(12) 0.67287(11) 0.80216(7) 0.0299(3) Uani 1 1 d . . . . .
H20B H 0.336359 0.704461 0.836025 0.036 Uiso 1 1 calc R . . . .
C1A C 0.57965(11) 0.54767(10) 0.41004(6) 0.0251(3) Uani 1 1 d . . . . .
H1A H 0.554325 0.518221 0.442324 0.030 Uiso 1 1 calc R . . . .
Cr1A Cr 0.74320(2) 0.60112(2) 0.49885(2) 0.01924(6) Uani 1 1 d . . . . .
Cl1A Cl 0.59433(2) 0.62359(2) 0.54156(2) 0.02594(8) Uani 1 1 d . . . . .
N1A N 0.66444(9) 0.59497(8) 0.41771(5) 0.0218(2) Uani 1 1 d . . . . .
N2A N 0.75902(9) 0.73821(8) 0.49030(5) 0.0225(2) Uani 1 1 d . . . . .
Cl2A Cl 0.88980(2) 0.58160(2) 0.45344(2) 0.02652(8) Uani 1 1 d . . . . .
C2A C 0.52851(11) 0.54065(11) 0.35686(7) 0.0290(3) Uani 1 1 d . . . . .
H2A H 0.469994 0.505610 0.352640 0.035 Uiso 1 1 calc R . . . .
C3A C 0.56319(12) 0.58509(11) 0.30972(7) 0.0307(3) Uani 1 1 d . . . . .
H3A H 0.528650 0.581526 0.272881 0.037 Uiso 1 1 calc R . . . .
N3A N 0.82247(9) 0.60560(8) 0.57928(5) 0.0232(2) Uani 1 1 d . . . . .
N4A N 0.72701(10) 0.46369(8) 0.50701(5) 0.0248(2) Uani 1 1 d . . . . .
C4A C 0.64926(11) 0.63481(11) 0.31746(7) 0.0296(3) Uani 1 1 d . . . . .
H4A H 0.674460 0.666684 0.286108 0.035 Uiso 1 1 calc R . . . .
C5A C 0.69789(11) 0.63723(10) 0.37164(6) 0.0249(3) Uani 1 1 d . . . . .
H5A H 0.757747 0.670334 0.376509 0.030 Uiso 1 1 calc R . . . .
C6A C 0.68309(11) 0.78860(10) 0.46885(6) 0.0251(3) Uani 1 1 d . . . . .
H6A H 0.621041 0.761156 0.458773 0.030 Uiso 1 1 calc R . . . .
C7A C 0.69204(13) 0.87879(11) 0.46095(7) 0.0313(3) Uani 1 1 d . . . . .
H7A H 0.637316 0.912303 0.445222 0.038 Uiso 1 1 calc R . . . .
C8A C 0.78174(14) 0.91951(11) 0.47625(8) 0.0386(4) Uani 1 1 d . . . . .
H8A H 0.789757 0.981281 0.471044 0.046 Uiso 1 1 calc R . . . .
C9A C 0.85956(13) 0.86846(11) 0.49931(8) 0.0373(4) Uani 1 1 d . . . . .
H9A H 0.921511 0.894928 0.510886 0.045 Uiso 1 1 calc R . . . .
C10A C 0.84598(11) 0.77853(11) 0.50527(7) 0.0291(3) Uani 1 1 d . . . . .
H10A H 0.900057 0.743769 0.520516 0.035 Uiso 1 1 calc R . . . .
C11A C 0.79794(12) 0.66369(11) 0.62014(7) 0.0305(3) Uani 1 1 d . . . . .
H11A H 0.739712 0.698517 0.613440 0.037 Uiso 1 1 calc R . . . .
C12A C 0.85397(14) 0.67465(13) 0.67132(7) 0.0386(4) Uani 1 1 d . . . . .
H12A H 0.835033 0.717046 0.698871 0.046 Uiso 1 1 calc R . . . .
C13A C 0.93770(14) 0.62355(13) 0.68215(7) 0.0394(4) Uani 1 1 d . . . . .
H13A H 0.977228 0.630026 0.717177 0.047 Uiso 1 1 calc R . . . .
C14A C 0.96293(13) 0.56271(12) 0.64100(7) 0.0348(4) Uani 1 1 d . . . . .
H14A H 1.019817 0.526149 0.647546 0.042 Uiso 1 1 calc R . . . .
C15A C 0.90454(12) 0.55562(10) 0.59025(6) 0.0275(3) Uani 1 1 d . . . . .
H15A H 0.922756 0.514047 0.561995 0.033 Uiso 1 1 calc R . . . .
C16A C 0.74739(13) 0.40863(11) 0.46350(7) 0.0313(3) Uani 1 1 d . . . . .
H16A H 0.778612 0.432024 0.431040 0.038 Uiso 1 1 calc R . . . .
C17A C 0.72487(15) 0.31972(12) 0.46409(8) 0.0397(4) Uani 1 1 d . . . . .
H17A H 0.739798 0.282866 0.432520 0.048 Uiso 1 1 calc R . . . .
C18A C 0.68005(15) 0.28519(11) 0.51161(8) 0.0404(4) Uani 1 1 d . . . . .
H18A H 0.662100 0.224566 0.512734 0.049 Uiso 1 1 calc R . . . .
C19A C 0.66202(14) 0.34026(11) 0.55713(8) 0.0362(4) Uani 1 1 d . . . . .
H19A H 0.633262 0.317686 0.590642 0.043 Uiso 1 1 calc R . . . .
C20A C 0.68613(12) 0.42857(11) 0.55360(7) 0.0294(3) Uani 1 1 d . . . . .
H20A H 0.673426 0.466079 0.585235 0.035 Uiso 1 1 calc R . . . .
O1E O 0.7491(2) 0.3745(2) 0.87914(15) 0.0595(8) Uani 0.5 1 d . . P . .
H1EA H 0.763604 0.445232 0.884525 0.089 Uiso 0.5 1 d R . P . .
H1EB H 0.675814 0.378432 0.871925 0.089 Uiso 0.5 1 d R . P . .
O1C O 0.40878(15) 0.42708(16) 0.90728(9) 0.0770(6) Uani 1 1 d . . . . .
O3C O 0.53051(12) 0.38306(14) 0.84407(8) 0.0693(5) Uani 1 1 d . . . . .
Cl1C Cl 0.43949(8) 0.35921(8) 0.86952(5) 0.0417(2) Uani 0.871(4) 1 d . . P A 1
O2C O 0.45520(18) 0.28200(17) 0.90608(10) 0.0756(7) Uani 0.871(4) 1 d . . P A 1
O4C O 0.36716(15) 0.3360(2) 0.82566(8) 0.0906(11) Uani 0.871(4) 1 d . . P A 1
Cl1F Cl 0.4215(7) 0.3744(7) 0.8530(4) 0.060(2) Uani 0.129(4) 1 d . . P A 2
O2F O 0.4253(17) 0.3556(15) 0.9169(6) 0.096(7) Uani 0.129(4) 1 d . . P A 2
O4F O 0.3697(9) 0.4406(10) 0.8315(6) 0.067(5) Uani 0.129(4) 1 d . . P A 2
O2D O 0.84987(14) 0.65198(12) 0.84202(9) 0.0741(6) Uani 1 1 d . . . . .
O4D O 0.99402(11) 0.56605(10) 0.83859(7) 0.0500(3) Uani 1 1 d . . . . .
Cl1D Cl 0.94468(11) 0.63400(11) 0.86813(5) 0.0315(2) Uani 0.654(4) 1 d . . P B 1
O1D O 0.9432(3) 0.6058(3) 0.92672(12) 0.0672(10) Uani 0.654(4) 1 d . . P B 1
O3D O 0.99930(19) 0.71519(16) 0.86548(14) 0.0637(9) Uani 0.654(4) 1 d . . P B 1
Cl1G Cl 0.9206(2) 0.6084(2) 0.87507(13) 0.0381(5) Uani 0.346(4) 1 d . . P B 2
O1G O 0.8588(4) 0.5483(4) 0.9037(3) 0.081(2) Uani 0.346(4) 1 d . . P B 2
O3G O 0.9666(4) 0.6616(5) 0.9199(3) 0.078(3) Uani 0.346(4) 1 d . . P B 2

loop_
_atom_site_aniso_label
_atom_site_aniso_U_11
_atom_site_aniso_U_22
_atom_site_aniso_U_33
_atom_site_aniso_U_23
_atom_site_aniso_U_13
_atom_site_aniso_U_12
Cr1B 0.01795(11) 0.01805(11) 0.02124(11) -0.00153(8) 0.00221(8) 0.00103(8)
N1B 0.0246(6) 0.0238(6) 0.0227(6) -0.0010(5) 0.0027(5) 0.0017(5)
Cl1B 0.02464(16) 0.02180(16) 0.03230(17) -0.00541(12) 0.00378(13) 0.00363(12)
C1B 0.0327(8) 0.0330(8) 0.0303(8) 0.0002(6) 0.0093(6) 0.0059(6)
Cl2B 0.02251(15) 0.02248(16) 0.02650(16) -0.00470(12) 0.00346(12) 0.00286(11)
N2B 0.0199(5) 0.0202(5) 0.0261(6) -0.0010(4) 0.0023(4) 0.0006(4)
C2B 0.0486(10) 0.0350(8) 0.0292(8) 0.0012(7) 0.0142(7) 0.0032(7)
C3B 0.0539(10) 0.0260(8) 0.0264(8) 0.0015(6) 0.0008(7) 0.0003(7)
N3B 0.0229(6) 0.0268(6) 0.0257(6) 0.0021(5) 0.0021(5) -0.0001(5)
C4B 0.0359(8) 0.0312(8) 0.0309(8) 0.0015(6) -0.0048(6) 0.0031(6)
N4B 0.0215(5) 0.0219(5) 0.0265(6) -0.0033(5) 0.0025(4) -0.0005(4)
C5B 0.0257(7) 0.0276(7) 0.0272(7) -0.0003(6) 0.0002(6) 0.0011(6)
C6B 0.0246(7) 0.0226(7) 0.0375(8) 0.0024(6) 0.0018(6) 0.0025(5)
C7B 0.0322(8) 0.0235(7) 0.0533(10) 0.0071(7) 0.0005(7) -0.0032(6)
C8B 0.0261(7) 0.0287(8) 0.0519(10) 0.0006(7) -0.0008(7) -0.0071(6)
C9B 0.0224(7) 0.0287(7) 0.0351(8) -0.0017(6) -0.0020(6) 0.0002(6)
C10B 0.0231(6) 0.0221(6) 0.0265(7) -0.0005(5) 0.0006(5) 0.0015(5)
C11B 0.0267(7) 0.0371(8) 0.0268(7) -0.0014(6) -0.0003(6) 0.0016(6)
C12B 0.0332(9) 0.0591(12) 0.0274(8) -0.0008(8) -0.0025(7) 0.0028(8)
C13B 0.0457(11) 0.0651(13) 0.0329(9) 0.0163(9) -0.0021(8) 0.0062(9)
C14B 0.0541(12) 0.0436(10) 0.0453(11) 0.0180(8) 0.0030(9) 0.0054(9)
C15B 0.0405(9) 0.0280(8) 0.0371(9) 0.0062(6) 0.0030(7) 0.0008(7)
C16B 0.0278(7) 0.0286(7) 0.0272(7) -0.0048(6) 0.0016(6) 0.0000(6)
C17B 0.0307(8) 0.0339(8) 0.0345(8) -0.0084(7) -0.0028(6) -0.0048(6)
C18B 0.0275(8) 0.0335(8) 0.0429(9) -0.0027(7) 0.0015(7) -0.0082(6)
C19B 0.0323(8) 0.0387(9) 0.0363(9) -0.0044(7) 0.0095(7) -0.0095(7)
C20B 0.0291(7) 0.0308(8) 0.0304(7) -0.0069(6) 0.0066(6) -0.0048(6)
C1A 0.0230(7) 0.0256(7) 0.0268(7) -0.0010(5) 0.0042(5) -0.0028(5)
Cr1A 0.01977(11) 0.01994(11) 0.01824(11) 0.00072(8) 0.00314(8) 0.00061(8)
Cl1A 0.02295(16) 0.02832(17) 0.02724(17) -0.00060(12) 0.00752(12) 0.00018(12)
N1A 0.0211(5) 0.0235(6) 0.0211(5) -0.0001(4) 0.0023(4) -0.0010(4)
N2A 0.0224(6) 0.0219(6) 0.0234(6) 0.0007(4) 0.0024(5) 0.0001(4)
Cl2A 0.02301(16) 0.03356(18) 0.02355(16) 0.00126(13) 0.00625(12) 0.00405(13)
C2A 0.0215(7) 0.0339(8) 0.0317(8) -0.0078(6) 0.0024(6) -0.0042(6)
C3A 0.0251(7) 0.0420(9) 0.0248(7) -0.0052(6) -0.0018(6) 0.0020(6)
N3A 0.0250(6) 0.0247(6) 0.0202(5) 0.0003(4) 0.0038(4) 0.0018(5)
N4A 0.0292(6) 0.0222(6) 0.0230(6) 0.0014(5) 0.0028(5) 0.0000(5)
C4A 0.0261(7) 0.0392(8) 0.0235(7) 0.0036(6) 0.0026(6) 0.0000(6)
C5A 0.0225(6) 0.0288(7) 0.0233(7) 0.0009(5) 0.0022(5) -0.0026(5)
C6A 0.0245(7) 0.0253(7) 0.0254(7) 0.0010(5) 0.0008(5) 0.0009(5)
C7A 0.0334(8) 0.0257(7) 0.0344(8) 0.0039(6) -0.0015(6) 0.0033(6)
C8A 0.0429(9) 0.0237(7) 0.0486(10) 0.0036(7) -0.0031(8) -0.0048(7)
C9A 0.0313(8) 0.0305(8) 0.0494(10) 0.0003(7) -0.0027(7) -0.0077(6)
C10A 0.0242(7) 0.0282(7) 0.0346(8) 0.0007(6) -0.0011(6) -0.0009(6)
C11A 0.0280(7) 0.0370(8) 0.0265(7) -0.0055(6) 0.0026(6) 0.0069(6)
C12A 0.0411(9) 0.0478(10) 0.0268(8) -0.0112(7) 0.0015(7) 0.0062(8)
C13A 0.0419(9) 0.0502(10) 0.0254(8) -0.0007(7) -0.0051(7) 0.0027(8)
C14A 0.0365(9) 0.0375(9) 0.0300(8) 0.0043(7) -0.0027(6) 0.0097(7)
C15A 0.0312(7) 0.0255(7) 0.0257(7) 0.0023(6) 0.0016(6) 0.0062(6)
C16A 0.0424(9) 0.0268(7) 0.0247(7) -0.0004(6) 0.0016(6) 0.0019(6)
C17A 0.0581(11) 0.0275(8) 0.0327(8) -0.0061(6) -0.0047(8) 0.0004(8)
C18A 0.0499(10) 0.0246(8) 0.0455(10) 0.0024(7) -0.0084(8) -0.0069(7)
C19A 0.0405(9) 0.0309(8) 0.0375(9) 0.0084(7) 0.0031(7) -0.0056(7)
C20A 0.0323(8) 0.0284(7) 0.0279(7) 0.0041(6) 0.0060(6) -0.0010(6)
O1E 0.0468(17) 0.066(2) 0.067(2) 0.0093(16) 0.0087(15) -0.0004(15)
O1C 0.0668(12) 0.0876(15) 0.0785(13) -0.0218(12) 0.0204(10) 0.0045(11)
O3C 0.0434(8) 0.0929(14) 0.0733(12) -0.0100(10) 0.0187(8) -0.0005(8)
Cl1C 0.0281(4) 0.0633(5) 0.0337(5) -0.0071(4) 0.0001(3) 0.0042(3)
O2C 0.0827(16) 0.0736(16) 0.0704(14) 0.0084(12) 0.0020(12) 0.0084(12)
O4C 0.0399(10) 0.192(3) 0.0384(10) -0.0250(14) -0.0123(8) -0.0086(14)
Cl1F 0.050(4) 0.085(4) 0.045(4) 0.011(3) -0.004(3) 0.011(3)
O2F 0.152(19) 0.097(15) 0.038(8) -0.002(8) 0.000(9) 0.031(13)
O4F 0.041(6) 0.080(10) 0.081(9) 0.035(8) 0.025(6) 0.028(6)
O2D 0.0621(11) 0.0586(10) 0.0970(14) -0.0138(10) -0.0381(10) 0.0229(8)
O4D 0.0484(8) 0.0416(7) 0.0605(9) -0.0163(7) 0.0076(7) 0.0057(6)
Cl1D 0.0315(5) 0.0295(6) 0.0329(4) -0.0058(4) -0.0039(3) 0.0050(4)
O1D 0.078(2) 0.092(3) 0.0325(13) 0.0024(15) 0.0096(12) 0.021(2)
O3D 0.0541(14) 0.0373(12) 0.099(2) -0.0160(13) 0.0029(14) -0.0077(10)
Cl1G 0.0328(11) 0.0286(11) 0.0513(11) -0.0097(8) -0.0122(8) 0.0061(7)
O1G 0.071(4) 0.070(4) 0.106(5) 0.006(3) 0.033(3) 0.004(3)
O3G 0.045(3) 0.095(5) 0.089(5) -0.062(5) -0.032(3) 0.024(3)

loop_
_atom_type_symbol
_atom_type_description
_atom_type_scat_dispersion_real
_atom_type_scat_dispersion_imag
_atom_type_scat_source
C C 0.0140 0.0070 'International Tables Vol C Tables 4.2.6.8 and 6.1.1.4'
H H 0.0000 0.0000 'International Tables Vol C Tables 4.2.6.8 and 6.1.1.4'
Cl Cl 0.3290 0.5400 'International Tables Vol C Tables 4.2.6.8 and 6.1.1.4'
Cr Cr 0.1560 1.9390 'International Tables Vol C Tables 4.2.6.8 and 6.1.1.4'
N N 0.0250 0.0140 'International Tables Vol C Tables 4.2.6.8 and 6.1.1.4'
O O 0.0390 0.0250 'International Tables Vol C Tables 4.2.6.8 and 6.1.1.4'

loop_
_geom_angle_atom_site_label_1
_geom_angle_atom_site_label_2
_geom_angle_atom_site_label_3
_geom_angle
_geom_angle_site_symmetry_1
_geom_angle_site_symmetry_3
N1B Cr1B Cl1B 89.94(3) . .
N1B Cr1B Cl2B 88.47(3) . .
N1B Cr1B N3B 178.53(5) . .
Cl2B Cr1B Cl1B 178.408(16) . .
N2B Cr1B N1B 90.10(5) . .
N2B Cr1B Cl1B 89.83(3) . .
N2B Cr1B Cl2B 90.21(3) . .
N2B Cr1B N3B 88.70(5) . .
N2B Cr1B N4B 178.07(5) . .
N3B Cr1B Cl1B 90.91(4) . .
N3B Cr1B Cl2B 90.68(4) . .
N4B Cr1B N1B 91.77(5) . .
N4B Cr1B Cl1B 90.66(3) . .
N4B Cr1B Cl2B 89.35(3) . .
N4B Cr1B N3B 89.42(5) . .
C1B N1B Cr1B 120.43(10) . .
C5B N1B Cr1B 121.67(10) . .
C5B N1B C1B 117.64(13) . .
N1B C1B H1B 118.7 . .
N1B C1B C2B 122.54(15) . .
C2B C1B H1B 118.7 . .
C6B N2B Cr1B 121.47(10) . .
C6B N2B C10B 117.89(12) . .
C10B N2B Cr1B 120.59(10) . .
C1B C2B H2B 120.4 . .
C3B C2B C1B 119.30(16) . .
C3B C2B H2B 120.4 . .
C2B C3B H3B 120.7 . .
C2B C3B C4B 118.62(15) . .
C4B C3B H3B 120.7 . .
C11B N3B Cr1B 120.43(11) . .
C15B N3B Cr1B 122.01(11) . .
C15B N3B C11B 117.55(14) . .
C3B C4B H4B 120.4 . .
C3B C4B C5B 119.25(16) . .
C5B C4B H4B 120.4 . .
C16B N4B Cr1B 121.75(10) . .
C16B N4B C20B 117.80(13) . .
C20B N4B Cr1B 120.44(10) . .
N1B C5B C4B 122.63(15) . .
N1B C5B H5B 118.7 . .
C4B C5B H5B 118.7 . .
N2B C6B H6B 118.6 . .
N2B C6B C7B 122.71(14) . .
C7B C6B H6B 118.6 . .
C6B C7B H7B 120.5 . .
C6B C7B C8B 118.96(15) . .
C8B C7B H7B 120.5 . .
C7B C8B H8B 120.5 . .
C7B C8B C9B 119.01(15) . .
C9B C8B H8B 120.5 . .
C8B C9B H9B 120.6 . .
C10B C9B C8B 118.87(14) . .
C10B C9B H9B 120.6 . .
N2B C10B C9B 122.55(14) . .
N2B C10B H10B 118.7 . .
C9B C10B H10B 118.7 . .
N3B C11B H11B 118.6 . .
N3B C11B C12B 122.80(17) . .
C12B C11B H11B 118.6 . .
C11B C12B H12B 120.5 . .
C13B C12B C11B 119.05(18) . .
C13B C12B H12B 120.5 . .
C12B C13B H13B 120.6 . .
C12B C13B C14B 118.77(17) . .
C14B C13B H13B 120.6 . .
C13B C14B H14B 120.5 . .
C15B C14B C13B 119.10(19) . .
C15B C14B H14B 120.5 . .
N3B C15B C14B 122.70(18) . .
N3B C15B H15B 118.7 . .
C14B C15B H15B 118.7 . .
N4B C16B H16B 118.9 . .
N4B C16B C17B 122.18(15) . .
C17B C16B H16B 118.9 . .
C16B C17B H17B 120.2 . .
C18B C17B C16B 119.57(15) . .
C18B C17B H17B 120.2 . .
C17B C18B H18B 120.7 . .
C17B C18B C19B 118.63(15) . .
C19B C18B H18B 120.7 . .
C18B C19B H19B 120.5 . .
C20B C19B C18B 118.93(15) . .
C20B C19B H19B 120.5 . .
N4B C20B C19B 122.88(15) . .
N4B C20B H20B 118.6 . .
C19B C20B H20B 118.6 . .
N1A C1A H1A 118.9 . .
N1A C1A C2A 122.23(14) . .
C2A C1A H1A 118.9 . .
N1A Cr1A Cl1A 89.05(3) . .
N1A Cr1A Cl2A 89.31(3) . .
N2A Cr1A Cl1A 89.41(3) . .
N2A Cr1A N1A 90.47(5) . .
N2A Cr1A Cl2A 89.42(3) . .
N2A Cr1A N4A 179.71(5) . .
Cl2A Cr1A Cl1A 177.976(16) . .
N3A Cr1A Cl1A 91.45(3) . .
N3A Cr1A N1A 179.21(5) . .
N3A Cr1A N2A 90.15(5) . .
N3A Cr1A Cl2A 90.21(3) . .
N3A Cr1A N4A 90.14(5) . .
N4A Cr1A Cl1A 90.61(4) . .
N4A Cr1A N1A 89.25(5) . .
N4A Cr1A Cl2A 90.55(4) . .
C1A N1A Cr1A 121.32(10) . .
C5A N1A C1A 117.80(13) . .
C5A N1A Cr1A 120.88(10) . .
C6A N2A Cr1A 121.08(10) . .
C6A N2A C10A 117.89(13) . .
C10A N2A Cr1A 121.02(10) . .
C1A C2A H2A 120.2 . .
C1A C2A C3A 119.50(14) . .
C3A C2A H2A 120.2 . .
C2A C3A H3A 120.7 . .
C4A C3A C2A 118.56(14) . .
C4A C3A H3A 120.7 . .
C11A N3A Cr1A 120.89(10) . .
C11A N3A C15A 117.62(13) . .
C15A N3A Cr1A 121.28(10) . .
C16A N4A Cr1A 121.26(10) . .
C20A N4A Cr1A 120.76(10) . .
C20A N4A C16A 117.63(13) . .
C3A C4A H4A 120.6 . .
C5A C4A C3A 118.80(14) . .
C5A C4A H4A 120.6 . .
N1A C5A C4A 123.07(14) . .
N1A C5A H5A 118.5 . .
C4A C5A H5A 118.5 . .
N2A C6A H6A 118.7 . .
N2A C6A C7A 122.52(14) . .
C7A C6A H6A 118.7 . .
C6A C7A H7A 120.4 . .
C8A C7A C6A 119.14(15) . .
C8A C7A H7A 120.4 . .
C7A C8A H8A 120.7 . .
C7A C8A C9A 118.69(15) . .
C9A C8A H8A 120.7 . .
C8A C9A H9A 120.4 . .
C10A C9A C8A 119.17(16) . .
C10A C9A H9A 120.4 . .
N2A C10A C9A 122.57(15) . .
N2A C10A H10A 118.7 . .
C9A C10A H10A 118.7 . .
N3A C11A H11A 118.7 . .
N3A C11A C12A 122.62(15) . .
C12A C11A H11A 118.7 . .
C11A C12A H12A 120.3 . .
C13A C12A C11A 119.42(16) . .
C13A C12A H12A 120.3 . .
C12A C13A H13A 120.7 . .
C12A C13A C14A 118.60(16) . .
C14A C13A H13A 120.7 . .
C13A C14A H14A 120.4 . .
C15A C14A C13A 119.27(16) . .
C15A C14A H14A 120.4 . .
N3A C15A C14A 122.46(14) . .
N3A C15A H15A 118.8 . .
C14A C15A H15A 118.8 . .
N4A C16A H16A 118.6 . .
N4A C16A C17A 122.83(16) . .
C17A C16A H16A 118.6 . .
C16A C17A H17A 120.6 . .
C16A C17A C18A 118.75(16) . .
C18A C17A H17A 120.6 . .
C17A C18A H18A 120.6 . .
C19A C18A C17A 118.87(16) . .
C19A C18A H18A 120.6 . .
C18A C19A H19A 120.3 . .
C18A C19A C20A 119.33(16) . .
C20A C19A H19A 120.3 . .
N4A C20A C19A 122.53(15) . .
N4A C20A H20A 118.7 . .
C19A C20A H20A 118.7 . .
H1EA O1E H1EB 97.5 . .
Cl1F O1C O4F 45.1(5) . .
O2F O1C Cl1F 68.0(9) . .
O2F O1C O4F 110.1(10) . .
O1C Cl1C O3C 110.72(14) . .
O1C Cl1C O2C 105.10(17) . .
O3C Cl1C O2C 110.02(15) . .
O4C Cl1C O1C 114.15(16) . .
O4C Cl1C O3C 109.70(14) . .
O4C Cl1C O2C 106.95(18) . .
O3C Cl1F O1C 103.1(6) . .
O3C Cl1F O2F 99.9(11) . .
O2F Cl1F O1C 43.9(8) . .
O4F Cl1F O1C 80.1(9) . .
O4F Cl1F O3C 112.7(9) . .
O4F Cl1F O2F 120.6(13) . .
O1C O2F Cl1F 68.2(10) . .
Cl1F O4F O1C 54.8(7) . .
O2D Cl1D O4D 111.71(14) . .
O2D Cl1D O1D 114.0(2) . .
O2D Cl1D O3D 105.66(16) . .
O4D Cl1D O1D 105.87(19) . .
O4D Cl1D O3D 110.22(16) . .
O1D Cl1D O3D 109.4(3) . .
O2D Cl1G O4D 110.9(2) . .
O2D Cl1G O1G 99.5(3) . .
O2D Cl1G O3G 113.4(4) . .
O1G Cl1G O4D 114.5(3) . .
O1G Cl1G O3G 105.2(6) . .
O3G Cl1G O4D 112.5(3) . .

loop_
_geom_bond_atom_site_label_1
_geom_bond_atom_site_label_2
_geom_bond_distance
_geom_bond_site_symmetry_2
Cr1B N1B 2.1063(12) .
Cr1B Cl1B 2.2997(4) .
Cr1B Cl2B 2.2985(4) .
Cr1B N2B 2.0919(12) .
Cr1B N3B 2.1084(13) .
Cr1B N4B 2.1021(12) .
N1B C1B 1.3492(19) .
N1B C5B 1.3467(19) .
C1B H1B 0.9500 .
C1B C2B 1.382(2) .
N2B C6B 1.3478(19) .
N2B C10B 1.3510(18) .
C2B H2B 0.9500 .
C2B C3B 1.380(3) .
C3B H3B 0.9500 .
C3B C4B 1.381(3) .
N3B C11B 1.349(2) .
N3B C15B 1.346(2) .
C4B H4B 0.9500 .
C4B C5B 1.383(2) .
N4B C16B 1.3455(19) .
N4B C20B 1.3460(19) .
C5B H5B 0.9500 .
C6B H6B 0.9500 .
C6B C7B 1.377(2) .
C7B H7B 0.9500 .
C7B C8B 1.385(2) .
C8B H8B 0.9500 .
C8B C9B 1.387(2) .
C9B H9B 0.9500 .
C9B C10B 1.379(2) .
C10B H10B 0.9500 .
C11B H11B 0.9500 .
C11B C12B 1.380(2) .
C12B H12B 0.9500 .
C12B C13B 1.380(3) .
C13B H13B 0.9500 .
C13B C14B 1.385(3) .
C14B H14B 0.9500 .
C14B C15B 1.379(3) .
C15B H15B 0.9500 .
C16B H16B 0.9500 .
C16B C17B 1.383(2) .
C17B H17B 0.9500 .
C17B C18B 1.380(2) .
C18B H18B 0.9500 .
C18B C19B 1.381(2) .
C19B H19B 0.9500 .
C19B C20B 1.381(2) .
C20B H20B 0.9500 .
C1A H1A 0.9500 .
C1A N1A 1.3505(18) .
C1A C2A 1.381(2) .
Cr1A Cl1A 2.3081(4) .
Cr1A N1A 2.1075(12) .
Cr1A N2A 2.0972(12) .
Cr1A Cl2A 2.3058(4) .
Cr1A N3A 2.0953(12) .
Cr1A N4A 2.1020(13) .
N1A C5A 1.3430(18) .
N2A C6A 1.3476(18) .
N2A C10A 1.3479(19) .
C2A H2A 0.9500 .
C2A C3A 1.385(2) .
C3A H3A 0.9500 .
C3A C4A 1.385(2) .
N3A C11A 1.3465(19) .
N3A C15A 1.3511(19) .
N4A C16A 1.348(2) .
N4A C20A 1.3476(19) .
C4A H4A 0.9500 .
C4A C5A 1.383(2) .
C5A H5A 0.9500 .
C6A H6A 0.9500 .
C6A C7A 1.384(2) .
C7A H7A 0.9500 .
C7A C8A 1.384(2) .
C8A H8A 0.9500 .
C8A C9A 1.384(3) .
C9A H9A 0.9500 .
C9A C10A 1.382(2) .
C10A H10A 0.9500 .
C11A H11A 0.9500 .
C11A C12A 1.379(2) .
C12A H12A 0.9500 .
C12A C13A 1.378(3) .
C13A H13A 0.9500 .
C13A C14A 1.381(3) .
C14A H14A 0.9500 .
C14A C15A 1.381(2) .
C15A H15A 0.9500 .
C16A H16A 0.9500 .
C16A C17A 1.380(2) .
C17A H17A 0.9500 .
C17A C18A 1.387(3) .
C18A H18A 0.9500 .
C18A C19A 1.376(3) .
C19A H19A 0.9500 .
C19A C20A 1.379(2) .
C20A H20A 0.9500 .
O1E H1EA 1.0938 .
O1E H1EB 0.9933 .
O1C Cl1C 1.425(2) .
O1C Cl1F 1.507(11) .
O1C O2F 1.12(2) .
O1C O4F 1.815(15) .
O3C Cl1C 1.4348(19) .
O3C Cl1F 1.498(10) .
Cl1C O2C 1.452(3) .
Cl1C O4C 1.4113(19) .
Cl1F O2F 1.504(17) .
Cl1F O4F 1.304(15) .
O2D Cl1D 1.408(2) .
O2D Cl1G 1.358(3) .
O4D Cl1D 1.4206(18) .
O4D Cl1G 1.482(3) .
Cl1D O1D 1.424(3) .
Cl1D O3D 1.435(3) .
Cl1G O1G 1.421(7) .
Cl1G O3G 1.428(5) .

loop_
_geom_hbond_atom_site_label_D
_geom_hbond_atom_site_label_H
_geom_hbond_atom_site_label_A
_geom_hbond_distance_DH
_geom_hbond_distance_HA
_geom_hbond_distance_DA
_geom_hbond_angle_DHA
_geom_hbond_site_symmetry_A
O1E H1EA O1G 1.09 2.05 3.054(7) 150.9 .
O1E H1EB O3C 0.99 2.03 3.011(4) 171.0 .

loop_
_geom_torsion_atom_site_label_1
_geom_torsion_atom_site_label_2
_geom_torsion_atom_site_label_3
_geom_torsion_atom_site_label_4
_geom_torsion
_geom_torsion_site_symmetry_1
_geom_torsion_site_symmetry_2
_geom_torsion_site_symmetry_3
_geom_torsion_site_symmetry_4
Cr1B N1B C1B C2B -172.54(13) . . . .
Cr1B N1B C5B C4B 172.85(12) . . . .
Cr1B N2B C6B C7B -176.29(13) . . . .
Cr1B N2B C10B C9B 176.40(11) . . . .
Cr1B N3B C11B C12B -178.66(13) . . . .
Cr1B N3B C15B C14B 177.20(15) . . . .
Cr1B N4B C16B C17B -179.78(12) . . . .
Cr1B N4B C20B C19B 179.05(13) . . . .
N1B C1B C2B C3B -0.6(3) . . . .
C1B N1B C5B C4B -1.4(2) . . . .
C1B C2B C3B C4B -0.9(3) . . . .
N2B C6B C7B C8B -0.2(3) . . . .
C2B C3B C4B C5B 1.2(3) . . . .
C3B C4B C5B N1B -0.1(2) . . . .
N3B C11B C12B C13B 1.1(3) . . . .
N4B C16B C17B C18B 0.6(3) . . . .
C5B N1B C1B C2B 1.7(2) . . . .
C6B N2B C10B C9B -1.1(2) . . . .
C6B C7B C8B C9B -0.8(3) . . . .
C7B C8B C9B C10B 0.9(3) . . . .
C8B C9B C10B N2B 0.1(2) . . . .
C10B N2B C6B C7B 1.2(2) . . . .
C11B N3B C15B C14B -1.9(3) . . . .
C11B C12B C13B C14B -1.2(3) . . . .
C12B C13B C14B C15B -0.2(3) . . . .
C13B C14B C15B N3B 1.8(3) . . . .
C15B N3B C11B C12B 0.5(2) . . . .
C16B N4B C20B C19B -0.7(2) . . . .
C16B C17B C18B C19B -0.4(3) . . . .
C17B C18B C19B C20B -0.3(3) . . . .
C18B C19B C20B N4B 0.8(3) . . . .
C20B N4B C16B C17B -0.1(2) . . . .
C1A N1A C5A C4A 0.5(2) . . . .
C1A C2A C3A C4A 0.6(2) . . . .
Cr1A N1A C5A C4A 179.61(12) . . . .
Cr1A N2A C6A C7A -177.91(12) . . . .
Cr1A N2A C10A C9A 178.89(13) . . . .
Cr1A N3A C11A C12A -173.52(14) . . . .
Cr1A N3A C15A C14A 174.39(13) . . . .
Cr1A N4A C16A C17A -170.85(14) . . . .
Cr1A N4A C20A C19A 171.15(13) . . . .
N1A C1A C2A C3A -1.6(2) . . . .
N2A C6A C7A C8A -0.9(2) . . . .
C2A C1A N1A Cr1A -178.05(11) . . . .
C2A C1A N1A C5A 1.1(2) . . . .
C2A C3A C4A C5A 0.8(2) . . . .
C3A C4A C5A N1A -1.4(2) . . . .
N3A C11A C12A C13A -1.1(3) . . . .
N4A C16A C17A C18A -0.5(3) . . . .
C6A N2A C10A C9A -0.1(2) . . . .
C6A C7A C8A C9A -0.3(3) . . . .
C7A C8A C9A C10A 1.2(3) . . . .
C8A C9A C10A N2A -1.0(3) . . . .
C10A N2A C6A C7A 1.1(2) . . . .
C11A N3A C15A C14A -0.3(2) . . . .
C11A C12A C13A C14A 0.1(3) . . . .
C12A C13A C14A C15A 0.7(3) . . . .
C13A C14A C15A N3A -0.6(3) . . . .
C15A N3A C11A C12A 1.2(2) . . . .
C16A N4A C20A C19A -2.2(2) . . . .
C16A C17A C18A C19A -1.7(3) . . . .
C17A C18A C19A C20A 1.9(3) . . . .
C18A C19A C20A N4A 0.0(3) . . . .
C20A N4A C16A C17A 2.4(2) . . . .
O3C Cl1F O2F O1C 98.6(11) . . . .
O3C Cl1F O4F O1C -100.1(8) . . . .
O2F O1C Cl1F O3C -90.8(14) . . . .
O2F O1C Cl1F O4F 158.0(15) . . . .
O2F O1C O4F Cl1F -21.7(15) . . . .
O2F Cl1F O4F O1C 17.5(13) . . . .
O4F O1C Cl1F O3C 111.2(9) . . . .
O4F O1C Cl1F O2F -158.0(16) . . . .
O4F O1C O2F Cl1F 16.4(11) . . . .
O4F Cl1F O2F O1C -25.4(18) . . . .
